data_2310843
loop_
_publ_author_name
'Feikema, Y.D.'

_publ_section_title
;
 The Crystal Structures of Two Oxy-Acids of Iodine. I. A Study of
 Orthoperiodic Acid, H5 I O6, by Neutron Diffraction
;
_journal_name_full 'Acta Crystallographica (1,1948-23,1967)'
_journal_page_first 765
_journal_page_last 769
_journal_volume 20
_journal_year 1966
_chemical_formula_sum 'H5 I O6'
_space_group_IT_number 14
_symmetry_space_group_name_Hall '-P 2yn'
_symmetry_space_group_name_H-M 'P 1 21/n 1'
_cell_angle_alpha 90
_cell_angle_beta 111.4
_cell_angle_gamma 90
_cell_formula_units_Z 4
_cell_length_a 5.28
_cell_length_b 18.35
_cell_length_c 4.95
_cell_volume 446.530
_citation_journal_id_ASTM ACCRA9
_cod_data_source_file Feikema_ACCRA9_1966_977.cif
_cod_data_source_block H5I1O6
_cod_original_cell_volume 446.5303
_cod_original_sg_symbol_Hall '-P 2ybc (x-z,y,z)'
_cod_original_formula_sum 'H5 I1 O6'
_cod_database_code 2310843

loop_
_symmetry_equiv_pos_as_xyz
x,y,z
-x+1/2,y+1/2,-z+1/2
-x,-y,-z
x-1/2,-y-1/2,z-1/2

loop_
_atom_site_label
_atom_site_type_symbol
_atom_site_fract_x
_atom_site_fract_y
_atom_site_fract_z
_atom_site_occupancy
_atom_site_U_iso_or_equiv
O6 O-2 0.5464 0.1812 0.7744 1 0.0
O2 O-2 0.6208 0.0814 0.4251 1 0.0
O1 O-2 0.3071 0.0505 0.7312 1 0.0
H4 H+1 0.3428 0.0025 0.6803 1 0.0
O3 O-2 0.0867 0.065 0.1573 1 0.0
H2 H+1 0.4699 0.1878 0.9162 1 0.0
O5 O-2 0.03 0.1678 0.5048 1 0.0
H1 H+1 0.1472 0.0591 0.9993 1 0.0
H3 H+1 0.8745 0.136 0.477 1 0.0
I1 I+7 0.33 0.1212 0.4677 1 0.0
H5 H+1 0.2195 0.2366 0.217 1 0.0
O4 O-2 0.3386 0.1967 0.2051 1 0.0
